data_4070234
loop_
_publ_author_name
'Xu, Hui-Jun'
'Lu, Xiang-Yong'
'Cheng, Yong'
'Sun, Jia-Feng'
'Chen, Xue-Tai'
'Xue, Zi-Ling'

_publ_section_title
;
 Preparation, Characterization, and Catalytic Properties of Ruthenium(II)
 Nitrosyl Complexes with \a-Diimine Ligands
;
_journal_issue 23
_journal_name_full Organometallics
_journal_page_first 6687
_journal_paper_doi 10.1021/om9006714
_journal_volume 28
_journal_year 2009
_chemical_formula_moiety 'C26 H36 Cl3 N3 O Ru'
_chemical_formula_sum 'C26 H36 Cl3 N3 O Ru'
_chemical_formula_weight 614.00
_chemical_name_systematic ?
_space_group_IT_number 62
_symmetry_cell_setting orthorhombic
_symmetry_space_group_name_Hall '-P 2ac 2n'
_symmetry_space_group_name_H-M 'P n m a'
_atom_sites_solution_hydrogens geom
_atom_sites_solution_primary direct
_atom_sites_solution_secondary difmap
_audit_creation_method SHELXL-97
_audit_update_record
;
2008-07-22 # Formateed by publCIF
;
_cell_angle_alpha 90.00
_cell_angle_beta 90.00
_cell_angle_gamma 90.00
_cell_formula_units_Z 4
_cell_length_a 12.741(2)
_cell_length_b 21.559(4)
_cell_length_c 10.4634(18)
_cell_measurement_reflns_used 2157
_cell_measurement_temperature 291(2)
_cell_measurement_theta_max 23.08
_cell_measurement_theta_min 2.16
_cell_volume 2874.1(9)
_computing_cell_refinement SMART
_computing_data_collection 'SMART (Bruker, 2000)'
_computing_data_reduction 'SAINT (Bruker, 2000)'
_computing_molecular_graphics SHELXTL
_computing_publication_material SHELXTL
_computing_structure_refinement 'SHELXL-97 (Sheldrick, 1997)'
_computing_structure_solution 'SHELXS-97 (Sheldrick, 1990)'
_diffrn_ambient_temperature 291(2)
_diffrn_measured_fraction_theta_full 1.000
_diffrn_measured_fraction_theta_max 1.000
_diffrn_measurement_device_type 'Bruker Smart Apex CCD'
_diffrn_measurement_method 'phi and omega scans'
_diffrn_radiation_monochromator graphite
_diffrn_radiation_source 'fine-focus sealed tube'
_diffrn_radiation_type MoK\a
_diffrn_radiation_wavelength 0.71073
_diffrn_reflns_av_R_equivalents 0.0542
_diffrn_reflns_av_sigmaI/netI 0.0374
_diffrn_reflns_limit_h_max 15
_diffrn_reflns_limit_h_min -15
_diffrn_reflns_limit_k_max 15
_diffrn_reflns_limit_k_min -26
_diffrn_reflns_limit_l_max 12
_diffrn_reflns_limit_l_min -12
_diffrn_reflns_number 15028
_diffrn_reflns_theta_full 25.99
_diffrn_reflns_theta_max 25.99
_diffrn_reflns_theta_min 1.89
_exptl_absorpt_coefficient_mu 0.847
_exptl_absorpt_correction_T_max 0.8355
_exptl_absorpt_correction_T_min 0.7974
_exptl_absorpt_correction_type multi-scan
_exptl_absorpt_process_details 'SADABS: Bruker, 2000'
_exptl_crystal_density_diffrn 1.419
_exptl_crystal_density_method 'not measured'
_exptl_crystal_F_000 1264
_exptl_crystal_size_max 0.28
_exptl_crystal_size_mid 0.24
_exptl_crystal_size_min 0.22
_refine_diff_density_max 0.570
_refine_diff_density_min -0.543
_refine_diff_density_rms 0.083
_refine_ls_extinction_method none
_refine_ls_goodness_of_fit_ref 1.002
_refine_ls_hydrogen_treatment constr
_refine_ls_matrix_type full
_refine_ls_number_parameters 164
_refine_ls_number_reflns 2898
_refine_ls_number_restraints 0
_refine_ls_restrained_S_all 1.002
_refine_ls_R_factor_all 0.0642
_refine_ls_R_factor_gt 0.0505
_refine_ls_shift/su_max 0.000
_refine_ls_shift/su_mean 0.000
_refine_ls_structure_factor_coef Fsqd
_refine_ls_weighting_details 'calc w=1/[\s^2^(Fo^2^)+(0.0429P)^2^+8.6280P] where P=(Fo^2^+2Fc^2^)/3'
_refine_ls_weighting_scheme calc
_refine_ls_wR_factor_gt 0.1114
_refine_ls_wR_factor_ref 0.1160
_reflns_number_gt 2420
_reflns_number_total 2898
_reflns_threshold_expression >2sigma(I)
_cod_data_source_file om9006714_si_002.cif
_cod_data_source_block 4
_cod_depositor_comments
;
The following automatic conversions were performed:

'_symmetry_cell_setting' value 'Orthorhombic' changed to
'orthorhombic' according to
/home/saulius/struct/CIF-dictionaries/cif_core.dic dictionary named
'cif_core.dic' version 2.4.2 from 2011-04-26.

Automatic conversion script
Id: cif_fix_values 1715 2011-07-08 13:25:40Z adriana 
;
_cod_original_sg_symbol_Hall '-P 2ac 2n '
_cod_original_sg_symbol_H-M 'Pnma '
_cod_database_code 4070234

loop_
_symmetry_equiv_pos_as_xyz
'x, y, z'
'-x+1/2, -y, z+1/2'
'x+1/2, -y+1/2, -z+1/2'
'-x, y+1/2, -z'
'-x, -y, -z'
'x-1/2, y, -z-1/2'
'-x-1/2, y-1/2, z-1/2'
'x, -y-1/2, z'

loop_
_atom_site_label
_atom_site_type_symbol
_atom_site_fract_x
_atom_site_fract_y
_atom_site_fract_z
_atom_site_U_iso_or_equiv
_atom_site_adp_type
_atom_site_occupancy
_atom_site_symmetry_multiplicity
_atom_site_calc_flag
_atom_site_refinement_flags
C1 C 0.6132(3) 0.3778(2) 0.4043(4) 0.0367(9) Uani 1 1 d .
C2 C 0.6656(3) 0.3932(2) 0.5189(4) 0.0383(10) Uani 1 1 d .
C3 C 0.6774(4) 0.4560(2) 0.5409(4) 0.0411(10) Uani 1 1 d .
H3 H 0.7104 0.4685 0.6159 0.049 Uiso 1 1 calc R
C4 C 0.6433(4) 0.5008(2) 0.4585(4) 0.0466(11) Uani 1 1 d .
H4 H 0.6535 0.5425 0.4769 0.056 Uiso 1 1 calc R
C5 C 0.5946(3) 0.4833(2) 0.3505(4) 0.0384(10) Uani 1 1 d .
H5 H 0.5725 0.5142 0.2947 0.046 Uiso 1 1 calc R
C6 C 0.5755(4) 0.4236(2) 0.3175(4) 0.0414(10) Uani 1 1 d .
C7 C 0.7051(4) 0.3458(2) 0.6138(4) 0.0452(11) Uani 1 1 d .
H7 H 0.6789 0.3051 0.5870 0.054 Uiso 1 1 calc R
C8 C 0.8211(4) 0.3428(2) 0.6166(4) 0.0396(10) Uani 1 1 d .
H8A H 0.8487 0.3578 0.5370 0.059 Uiso 1 1 calc R
H8B H 0.8428 0.3006 0.6293 0.059 Uiso 1 1 calc R
H8C H 0.8470 0.3679 0.6854 0.059 Uiso 1 1 calc R
C9 C 0.6608(4) 0.35932(19) 0.7478(4) 0.0429(11) Uani 1 1 d .
H9A H 0.6777 0.3256 0.8041 0.064 Uiso 1 1 calc R
H9B H 0.5859 0.3638 0.7428 0.064 Uiso 1 1 calc R
H9C H 0.6911 0.3970 0.7801 0.064 Uiso 1 1 calc R
C10 C 0.5196(4) 0.4109(2) 0.1864(5) 0.0466(11) Uani 1 1 d .
H10 H 0.5035 0.3665 0.1877 0.056 Uiso 1 1 calc R
C11 C 0.4140(4) 0.4423(2) 0.1822(5) 0.0449(11) Uani 1 1 d .
H11A H 0.4202 0.4813 0.1387 0.067 Uiso 1 1 calc R
H11B H 0.3894 0.4492 0.2678 0.067 Uiso 1 1 calc R
H11C H 0.3650 0.4164 0.1375 0.067 Uiso 1 1 calc R
C12 C 0.5948(4) 0.4188(2) 0.0757(5) 0.0525(13) Uani 1 1 d .
H12A H 0.5998 0.3805 0.0293 0.079 Uiso 1 1 calc R
H12B H 0.6628 0.4300 0.1077 0.079 Uiso 1 1 calc R
H12C H 0.5695 0.4508 0.0199 0.079 Uiso 1 1 calc R
C13 C 0.6793(3) 0.2841(2) 0.3195(4) 0.0334(9) Uani 1 1 d .
H13 H 0.7294 0.3077 0.2767 0.040 Uiso 1 1 calc R
Cl1 Cl 0.35255(8) 0.17205(5) 0.44396(10) 0.0384(3) Uani 1 1 d .
Cl2 Cl 0.44293(12) 0.2500 0.19715(15) 0.0412(4) Uani 1 2 d S
N1 N 0.6057(3) 0.30742(17) 0.3824(3) 0.0360(8) Uani 1 1 d .
N2 N 0.4935(4) 0.2500 0.5814(6) 0.0471(14) Uani 1 2 d S
O1 O 0.4900(4) 0.2500 0.6891(4) 0.0409(10) Uani 1 2 d S
Ru1 Ru 0.48057(4) 0.2500 0.41788(5) 0.03809(16) Uani 1 2 d S

loop_
_atom_site_aniso_label
_atom_site_aniso_U_11
_atom_site_aniso_U_22
_atom_site_aniso_U_33
_atom_site_aniso_U_23
_atom_site_aniso_U_13
_atom_site_aniso_U_12
C1 0.037(2) 0.037(2) 0.036(2) -0.0045(18) 0.0028(17) 0.0058(18)
C2 0.038(2) 0.037(2) 0.039(2) -0.0083(19) 0.0000(18) -0.0051(19)
C3 0.048(3) 0.038(2) 0.037(2) -0.0061(19) -0.0061(19) -0.006(2)
C4 0.056(3) 0.040(3) 0.043(3) -0.013(2) -0.003(2) -0.011(2)
C5 0.033(2) 0.038(2) 0.044(2) 0.0048(19) -0.0043(19) 0.0085(18)
C6 0.039(2) 0.038(2) 0.048(3) 0.012(2) -0.003(2) 0.003(2)
C7 0.050(3) 0.045(3) 0.040(3) -0.001(2) -0.016(2) -0.003(2)
C8 0.049(3) 0.033(2) 0.037(2) 0.0136(18) -0.0173(19) -0.0068(19)
C9 0.052(3) 0.032(2) 0.044(2) 0.008(2) -0.012(2) -0.015(2)
C10 0.044(3) 0.038(2) 0.057(3) -0.003(2) -0.003(2) -0.002(2)
C11 0.042(3) 0.039(2) 0.054(3) -0.004(2) -0.013(2) 0.003(2)
C12 0.049(3) 0.044(3) 0.064(3) 0.008(2) 0.011(2) 0.011(2)
C13 0.027(2) 0.043(2) 0.031(2) -0.0021(17) -0.0067(16) -0.0020(18)
Cl1 0.0404(6) 0.0350(5) 0.0398(6) 0.0003(4) 0.0062(4) -0.0013(4)
Cl2 0.0372(8) 0.0375(8) 0.0488(9) 0.000 -0.0094(7) 0.000
N1 0.0325(19) 0.044(2) 0.0312(17) -0.0078(15) 0.0027(14) -0.0035(16)
N2 0.029(3) 0.058(4) 0.055(4) 0.000 -0.003(3) 0.000
O1 0.049(3) 0.036(2) 0.038(2) 0.000 0.012(2) 0.000
Ru1 0.0394(3) 0.0343(3) 0.0407(3) 0.000 0.0051(2) 0.000

loop_
_atom_type_symbol
_atom_type_description
_atom_type_scat_dispersion_real
_atom_type_scat_dispersion_imag
_atom_type_scat_source
C C 0.0033 0.0016 'International Tables Vol C Tables 4.2.6.8 and 6.1.1.4'
H H 0.0000 0.0000 'International Tables Vol C Tables 4.2.6.8 and 6.1.1.4'
N N 0.0061 0.0033 'International Tables Vol C Tables 4.2.6.8 and 6.1.1.4'
O O 0.0106 0.0060 'International Tables Vol C Tables 4.2.6.8 and 6.1.1.4'
Cl Cl 0.1484 0.1585 'International Tables Vol C Tables 4.2.6.8 and 6.1.1.4'
Ru Ru -1.2594 0.8363 'International Tables Vol C Tables 4.2.6.8 and 6.1.1.4'

loop_
_geom_angle_atom_site_label_1
_geom_angle_atom_site_label_2
_geom_angle_atom_site_label_3
_geom_angle
_geom_angle_site_symmetry_1
_geom_angle_site_symmetry_3
C2 C1 C6 122.4(4) . .
C2 C1 N1 112.9(4) . .
C6 C1 N1 124.6(4) . .
C3 C2 C1 115.1(4) . .
C3 C2 C7 121.1(4) . .
C1 C2 C7 123.7(4) . .
C4 C3 C2 123.5(4) . .
C4 C3 H3 118.2 . .
C2 C3 H3 118.2 . .
C5 C4 C3 118.7(4) . .
C5 C4 H4 120.6 . .
C3 C4 H4 120.6 . .
C4 C5 C6 124.3(4) . .
C4 C5 H5 117.8 . .
C6 C5 H5 117.8 . .
C5 C6 C1 115.9(4) . .
C5 C6 C10 118.0(4) . .
C1 C6 C10 126.0(4) . .
C8 C7 C2 112.1(4) . .
C8 C7 C9 110.9(4) . .
C2 C7 C9 110.4(4) . .
C8 C7 H7 107.8 . .
C2 C7 H7 107.8 . .
C9 C7 H7 107.8 . .
C7 C8 H8A 109.5 . .
C7 C8 H8B 109.5 . .
H8A C8 H8B 109.5 . .
C7 C8 H8C 109.5 . .
H8A C8 H8C 109.5 . .
H8B C8 H8C 109.5 . .
C7 C9 H9A 109.5 . .
C7 C9 H9B 109.5 . .
H9A C9 H9B 109.5 . .
C7 C9 H9C 109.5 . .
H9A C9 H9C 109.5 . .
H9B C9 H9C 109.5 . .
C11 C10 C12 119.6(4) . .
C11 C10 C6 110.6(4) . .
C12 C10 C6 111.2(4) . .
C11 C10 H10 104.6 . .
C12 C10 H10 104.6 . .
C6 C10 H10 104.6 . .
C10 C11 H11A 109.5 . .
C10 C11 H11B 109.5 . .
H11A C11 H11B 109.5 . .
C10 C11 H11C 109.5 . .
H11A C11 H11C 109.5 . .
H11B C11 H11C 109.5 . .
C10 C12 H12A 109.5 . .
C10 C12 H12B 109.5 . .
H12A C12 H12B 109.5 . .
C10 C12 H12C 109.5 . .
H12A C12 H12C 109.5 . .
H12B C12 H12C 109.5 . .
N1 C13 C13 113.7(3) . 8_565
N1 C13 H13 123.2 . .
C13 C13 H13 123.2 8_565 .
C13 N1 C1 115.3(4) . .
C13 N1 Ru1 115.8(3) . .
C1 N1 Ru1 128.1(3) . .
O1 N2 Ru1 172.2(5) . .
N2 Ru1 N1 96.08(17) . .
N2 Ru1 N1 96.08(17) . 8_565
N1 Ru1 N1 74.2(2) . 8_565
N2 Ru1 Cl1 87.19(13) . .
N1 Ru1 Cl1 171.21(10) . .
N1 Ru1 Cl1 97.37(11) 8_565 .
N2 Ru1 Cl1 87.19(13) . 8_565
N1 Ru1 Cl1 97.37(11) . 8_565
N1 Ru1 Cl1 171.21(10) 8_565 8_565
Cl1 Ru1 Cl1 90.92(6) . 8_565
N2 Ru1 Cl2 173.76(18) . .
N1 Ru1 Cl2 88.89(10) . .
N1 Ru1 Cl2 88.89(10) 8_565 .
Cl1 Ru1 Cl2 88.43(4) . .
Cl1 Ru1 Cl2 88.43(4) 8_565 .

loop_
_geom_bond_atom_site_label_1
_geom_bond_atom_site_label_2
_geom_bond_distance
_geom_bond_site_symmetry_2
C1 C2 1.413(6) .
C1 C6 1.426(6) .
C1 N1 1.537(6) .
C2 C3 1.381(6) .
C2 C7 1.511(6) .
C3 C4 1.365(7) .
C3 H3 0.9300 .
C4 C5 1.344(6) .
C4 H4 0.9300 .
C5 C6 1.353(6) .
C5 H5 0.9300 .
C6 C10 1.570(6) .
C7 C8 1.480(7) .
C7 C9 1.539(7) .
C7 H7 0.9800 .
C8 H8A 0.9600 .
C8 H8B 0.9600 .
C8 H8C 0.9600 .
C9 H9A 0.9600 .
C9 H9B 0.9600 .
C9 H9C 0.9600 .
C10 C11 1.507(6) .
C10 C12 1.513(7) .
C10 H10 0.9800 .
C11 H11A 0.9600 .
C11 H11B 0.9600 .
C11 H11C 0.9600 .
C12 H12A 0.9600 .
C12 H12B 0.9600 .
C12 H12C 0.9600 .
C13 N1 1.252(5) .
C13 C13 1.471(9) 8_565
C13 H13 0.9300 .
Cl1 Ru1 2.3578(11) .
Cl2 Ru1 2.3588(17) .
N1 Ru1 2.052(4) .
N2 O1 1.128(7) .
N2 Ru1 1.719(6) .
Ru1 N1 2.052(4) 8_565
Ru1 Cl1 2.3578(11) 8_565
